data_4312760
loop_
_publ_author_name
'Xiaofeng Li'
'Weisheng Liu'
'Zhijun Guo'
'Minyu Tan'

_publ_section_title
;
 Trinuclear to Dinuclear: A Radii Dependence Lanthanide(III) Self-Assembly
 Coordination Behavior of an Amide-Type Tripodal Ligand
;
_journal_name_full 'Inorganic Chemistry'
_journal_page_first 8735
_journal_page_last 8738
_journal_paper_doi 10.1021/ic034268d
_journal_volume 42
_journal_year 2003
_chemical_formula_sum 'C24 H52 La2 N10 O26'
_chemical_formula_weight 1174.58
_chemical_name_systematic
; 
 ? 
;
_space_group_IT_number 13
_symmetry_cell_setting monoclinic
_symmetry_space_group_name_Hall '-P 2yc'
_symmetry_space_group_name_H-M 'P 1 2/c 1'
_atom_sites_solution_hydrogens geom
_atom_sites_solution_primary direct
_atom_sites_solution_secondary difmap
_audit_creation_method SHELXL-97
_cell_angle_alpha 90.00
_cell_angle_beta 98.600(10)
_cell_angle_gamma 90.00
_cell_formula_units_Z 4
_cell_length_a 17.768(2)
_cell_length_b 11.568(2)
_cell_length_c 21.966(4)
_cell_measurement_reflns_used 25
_cell_measurement_temperature 290(2)
_cell_measurement_theta_max 13.67
_cell_measurement_theta_min 3.71
_cell_volume 4464.1(12)
_computing_cell_refinement 'Siemens XSCANS'
_computing_data_collection 'Siemens XSCANS'
_computing_data_reduction 'Siemens SHELXTL'
_computing_molecular_graphics 'Siemens SHELXTL'
_computing_publication_material 'Siemens SHELXTL'
_computing_structure_refinement 'SHELXL-97 (Sheldrick, 1997)'
_computing_structure_solution 'SHELXS-97 (Sheldrick, 1990)'
_diffrn_ambient_temperature 290(2)
_diffrn_measured_fraction_theta_full 0.999
_diffrn_measured_fraction_theta_max 0.999
_diffrn_measurement_device_type 'Siemens P4'
_diffrn_measurement_method '\w scans'
_diffrn_radiation_monochromator graphite
_diffrn_radiation_source 'normal-focus sealed tube'
_diffrn_radiation_type MoK\a
_diffrn_radiation_wavelength 0.71073
_diffrn_reflns_av_R_equivalents 0.0143
_diffrn_reflns_av_sigmaI/netI 0.0318
_diffrn_reflns_limit_h_max 21
_diffrn_reflns_limit_h_min 0
_diffrn_reflns_limit_k_max 13
_diffrn_reflns_limit_k_min 0
_diffrn_reflns_limit_l_max 25
_diffrn_reflns_limit_l_min -26
_diffrn_reflns_number 8860
_diffrn_reflns_theta_full 25.00
_diffrn_reflns_theta_max 25.00
_diffrn_reflns_theta_min 1.76
_diffrn_standards_decay_% 5.91
_diffrn_standards_interval_count 97
_diffrn_standards_number 3
_exptl_absorpt_coefficient_mu 1.985
_exptl_absorpt_correction_T_max 0.4717
_exptl_absorpt_correction_T_min 0.4417
_exptl_absorpt_correction_type empirical
_exptl_crystal_density_diffrn 1.748
_exptl_crystal_density_method 'not measured'
_exptl_crystal_F_000 2352
_exptl_crystal_size_max 0.50
_exptl_crystal_size_mid 0.46
_exptl_crystal_size_min 0.46
_refine_diff_density_max 1.052
_refine_diff_density_min -0.977
_refine_diff_density_rms 0.075
_refine_ls_extinction_coef 0.00131(8)
_refine_ls_extinction_expression Fc^*^=kFc[1+0.001xFc^2^\l^3^/sin(2\q)]^-1/4^
_refine_ls_extinction_method SHELXL
_refine_ls_goodness_of_fit_ref 1.055
_refine_ls_hydrogen_treatment mixed
_refine_ls_matrix_type full
_refine_ls_number_parameters 631
_refine_ls_number_reflns 7859
_refine_ls_number_restraints 18
_refine_ls_restrained_S_all 1.054
_refine_ls_R_factor_all 0.0487
_refine_ls_R_factor_gt 0.0333
_refine_ls_shift/su_max 0.001
_refine_ls_shift/su_mean 0.000
_refine_ls_structure_factor_coef Fsqd
_refine_ls_weighting_details 'calc w=1/[\s^2^(Fo^2^)+(0.0444P)^2^+0.0000P] where P=(Fo^2^+2Fc^2^)/3'
_refine_ls_weighting_scheme calc
_refine_ls_wR_factor_gt 0.0796
_refine_ls_wR_factor_ref 0.0835
_reflns_number_gt 5910
_reflns_number_total 7859
_reflns_threshold_expression >2sigma(I)
_cod_data_source_file ic034268dsi20030924_032400_1.cif
_cod_data_source_block y964
_cod_depositor_comments
;
The following automatic conversions were performed:

'_symmetry_cell_setting' value 'Monoclinic' changed to 'monoclinic'
according to the built-in table from CIF Core dictionary named
'cif_core.dic' version 2.4.1 from 2010-06-29.

Automatic conversion script
Id: cif_fix_values 1646 2011-03-28 12:23:43Z adriana 
;
_cod_database_code 4312760

loop_
_symmetry_equiv_pos_as_xyz
'x, y, z'
'-x, y, -z+1/2'
'-x, -y, -z'
'x, -y, z-1/2'

loop_
_atom_site_label
_atom_site_type_symbol
_atom_site_fract_x
_atom_site_fract_y
_atom_site_fract_z
_atom_site_U_iso_or_equiv
_atom_site_adp_type
_atom_site_occupancy
_atom_site_symmetry_multiplicity
_atom_site_calc_flag
_atom_site_refinement_flags
_atom_site_disorder_assembly
_atom_site_disorder_group
La1 La 0.197515(13) 0.17250(2) 0.465172(10) 0.03530(9) Uani 1 1 d . . .
La2 La 0.0000 0.15637(3) 0.2500 0.04133(11) Uani 1 2 d S . .
La3 La 0.5000 0.17299(4) 0.7500 0.05031(12) Uani 1 2 d S . .
O1 O 0.19831(17) 0.0798(2) 0.57186(12) 0.0471(7) Uani 1 1 d . A .
O2 O 0.09653(16) 0.2233(3) 0.53022(13) 0.0471(7) Uani 1 1 d . . .
O3 O 0.25639(17) 0.0786(3) 0.37568(14) 0.0543(8) Uani 1 1 d . B .
O4 O 0.2590(2) 0.2964(3) 0.39657(16) 0.0665(10) Uani 1 1 d . . .
O5 O 0.34027(17) 0.1951(3) 0.51140(15) 0.0518(8) Uani 1 1 d . C .
O6 O 0.23981(17) 0.3427(3) 0.52839(14) 0.0486(8) Uani 1 1 d . . .
O7 O 0.10051(19) 0.0126(3) 0.44454(15) 0.0545(8) Uani 1 1 d D . .
O8 O 0.10029(17) 0.1969(3) 0.35498(12) 0.0482(8) Uani 1 1 d . . .
O9 O 0.10230(19) 0.3473(3) 0.41297(14) 0.0591(9) Uani 1 1 d . . .
O10 O 0.03465(18) 0.3479(3) 0.32204(13) 0.0529(8) Uani 1 1 d . . .
O11 O 0.0339(2) -0.0258(3) 0.31931(14) 0.0581(9) Uani 1 1 d . . .
O12 O 0.11547(19) 0.0084(3) 0.25656(16) 0.0642(9) Uani 1 1 d . . .
O13 O 0.1293(2) -0.1433(3) 0.31501(18) 0.0867(13) Uani 1 1 d . . .
O14 O 0.06620(19) 0.1597(3) 0.15062(14) 0.0581(9) Uani 1 1 d . . .
O15 O 0.12286(18) 0.2623(3) 0.22579(14) 0.0584(9) Uani 1 1 d . . .
O16 O 0.1684(2) 0.2530(4) 0.14006(18) 0.0905(13) Uani 1 1 d . . .
O17 O 0.6423(2) 0.2023(4) 0.80101(19) 0.0827(13) Uani 1 1 d . . .
O18 O 0.5899(2) 0.3602(3) 0.76594(19) 0.0844(12) Uani 1 1 d . . .
O19 O 0.7048(3) 0.3609(5) 0.8147(2) 0.1189(18) Uani 1 1 d . . .
O20 O 0.5948(3) 0.1991(4) 0.6647(2) 0.0916(13) Uani 1 1 d . . .
O21 O 0.4928(3) 0.2880(5) 0.6437(2) 0.125(2) Uani 1 1 d . . .
O22 O 0.5644(3) 0.2714(5) 0.57458(19) 0.1113(17) Uani 1 1 d . . .
O23 O 0.4520(3) 0.0266(5) 0.6614(2) 0.158(3) Uani 1 1 d . . .
O24 O 0.5602(3) -0.0197(4) 0.7119(3) 0.1039(15) Uani 1 1 d . . .
O25 O 0.5112(4) -0.1196(5) 0.6309(2) 0.138(2) Uani 1 1 d . . .
N1 N 0.2881(2) -0.0250(3) 0.49060(17) 0.0516(10) Uani 1 1 d . . .
N2 N 0.0726(3) 0.2915(4) 0.62128(17) 0.0657(12) Uani 1 1 d D . .
N3 N 0.3017(3) 0.3506(5) 0.3101(2) 0.094(2) Uani 1 1 d D . .
N4 N 0.3192(3) 0.4930(4) 0.5485(3) 0.0913(17) Uani 1 1 d D . .
N5 N 0.0786(2) 0.3001(3) 0.36350(15) 0.0453(9) Uani 1 1 d . . .
N6 N 0.0950(3) -0.0563(4) 0.2970(2) 0.0624(12) Uani 1 1 d . . .
N7 N 0.1206(2) 0.2261(4) 0.17135(18) 0.0564(11) Uani 1 1 d . . .
N8 N 0.6459(3) 0.3069(5) 0.7952(2) 0.0739(14) Uani 1 1 d . . .
N9 N 0.5503(3) 0.2483(5) 0.6268(2) 0.0842(16) Uani 1 1 d . . .
N10 N 0.5044(4) -0.0370(6) 0.6659(2) 0.106(2) Uani 1 1 d . . .
C1 C 0.2597(3) -0.0863(4) 0.5420(2) 0.0652(15) Uani 1 1 d . . .
H1A H 0.2943 -0.1488 0.5562 0.078 Uiso 1 1 calc R . .
H1B H 0.2104 -0.1198 0.5272 0.078 Uiso 1 1 calc R . .
C2 C 0.2527(3) -0.0074(4) 0.5950(2) 0.0622(14) Uani 1 1 d . . .
H2A H 0.2352 -0.0500 0.6283 0.075 Uiso 1 1 calc R . .
H2B H 0.3015 0.0275 0.6104 0.075 Uiso 1 1 calc R . .
C3 C 0.1693(3) 0.1404(4) 0.6192(2) 0.0542(12) Uani 1 1 d . . .
H3A H 0.2096 0.1828 0.6444 0.065 Uiso 1 1 calc R A .
H3B H 0.1468 0.0870 0.6454 0.065 Uiso 1 1 calc R . .
C4 C 0.1094(3) 0.2232(4) 0.5879(2) 0.0491(11) Uani 1 1 d . A .
C5 C 0.0126(6) 0.3720(19) 0.5921(12) 0.074(3) Uani 0.735(9) 1 d PD A 1
H5A H -0.0202 0.3939 0.6216 0.089 Uiso 0.735(9) 1 calc PR A 1
H5B H -0.0182 0.3341 0.5576 0.089 Uiso 0.735(9) 1 calc PR A 1
C6 C 0.0500(6) 0.4789(9) 0.5697(4) 0.114(4) Uani 0.735(9) 1 d P A 1
H6A H 0.0764 0.5201 0.6044 0.137 Uiso 0.735(9) 1 calc PR A 1
H6B H 0.0118 0.5279 0.5476 0.137 Uiso 0.735(9) 1 calc PR A 1
H6C H 0.0855 0.4561 0.5430 0.137 Uiso 0.735(9) 1 calc PR A 1
C5' C 0.0257(18) 0.382(5) 0.586(4) 0.074(3) Uani 0.26 1 d PD A 2
H5'1 H 0.0260 0.3743 0.5421 0.089 Uiso 0.265(9) 1 calc PR A 2
H5'2 H 0.0427 0.4590 0.5991 0.089 Uiso 0.265(9) 1 calc PR A 2
C6' C -0.0511(18) 0.356(3) 0.6030(12) 0.114(4) Uani 0.26 1 d PD A 2
H6'1 H -0.0667 0.2797 0.5888 0.137 Uiso 0.265(9) 1 calc PR A 2
H6'2 H -0.0874 0.4114 0.5841 0.137 Uiso 0.265(9) 1 calc PR A 2
H6'3 H -0.0486 0.3593 0.6469 0.137 Uiso 0.265(9) 1 calc PR A 2
C7 C 0.0837(4) 0.2875(6) 0.6886(2) 0.096(2) Uani 1 1 d . A .
H7A H 0.1238 0.2324 0.7024 0.115 Uiso 1 1 calc R . .
H7B H 0.0373 0.2592 0.7017 0.115 Uiso 1 1 calc R . .
C8 C 0.1036(5) 0.3988(7) 0.7188(3) 0.129(3) Uani 1 1 d . . .
H8A H 0.1451 0.4331 0.7019 0.155 Uiso 1 1 calc R A .
H8B H 0.1184 0.3868 0.7622 0.155 Uiso 1 1 calc R . .
H8C H 0.0603 0.4494 0.7122 0.155 Uiso 1 1 calc R . .
C9 C 0.2721(3) -0.0950(4) 0.4337(2) 0.0580(13) Uani 1 1 d . . .
H9A H 0.2184 -0.1144 0.4266 0.070 Uiso 1 1 calc R . .
H9B H 0.3006 -0.1667 0.4396 0.070 Uiso 1 1 calc R . .
C10 C 0.2922(3) -0.0342(4) 0.3783(2) 0.0648(15) Uani 1 1 d . . .
H10A H 0.3470 -0.0262 0.3815 0.078 Uiso 1 1 calc R . .
H10B H 0.2739 -0.0779 0.3413 0.078 Uiso 1 1 calc R . .
C11 C 0.2754(3) 0.1474(5) 0.3264(2) 0.0649(15) Uani 1 1 d . . .
H11A H 0.2374 0.1374 0.2902 0.078 Uiso 1 1 calc R B .
H11B H 0.3244 0.1237 0.3161 0.078 Uiso 1 1 calc R . .
C12 C 0.2785(3) 0.2701(5) 0.3458(2) 0.0605(14) Uani 1 1 d . B .
C13 C 0.3238(4) 0.3259(7) 0.2489(2) 0.112(3) Uani 1 1 d D B .
H13A H 0.3028 0.2519 0.2341 0.134 Uiso 1 1 calc R . .
H13B H 0.3027 0.3849 0.2199 0.134 Uiso 1 1 calc R . .
C14 C 0.4068(4) 0.3235(6) 0.2523(4) 0.118(3) Uani 1 1 d . . .
H14A H 0.4258 0.4011 0.2519 0.142 Uiso 1 1 calc R B .
H14B H 0.4200 0.2820 0.2175 0.142 Uiso 1 1 calc R . .
H14C H 0.4290 0.2857 0.2896 0.142 Uiso 1 1 calc R . .
C15 C 0.2705(8) 0.4689(9) 0.3130(9) 0.181(16) Uani 0.532(17) 1 d PD B 1
H15A H 0.2234 0.4715 0.3303 0.218 Uiso 0.532(17) 1 calc PR B 1
H15B H 0.2650 0.5092 0.2739 0.218 Uiso 0.532(17) 1 calc PR B 1
C16 C 0.3384(10) 0.5072(13) 0.3572(9) 0.108(6) Uani 0.532(17) 1 d PD B 1
H16A H 0.3841 0.4882 0.3408 0.130 Uiso 0.532(17) 1 calc PR B 1
H16B H 0.3386 0.4687 0.3959 0.130 Uiso 0.532(17) 1 calc PR B 1
H16C H 0.3361 0.5893 0.3631 0.130 Uiso 0.532(17) 1 calc PR B 1
C15' C 0.3164(9) 0.4679(8) 0.3368(8) 0.074(7) Uani 0.468(17) 1 d PD B 2
H15C H 0.3544 0.5031 0.3153 0.089 Uiso 0.468(17) 1 calc PR B 2
H15D H 0.3403 0.4570 0.3791 0.089 Uiso 0.468(17) 1 calc PR B 2
C16' C 0.2551(12) 0.5566(16) 0.3383(9) 0.151(11) Uani 0.468(17) 1 d PD B 2
H16D H 0.2387 0.5848 0.2974 0.181 Uiso 0.468(17) 1 calc PR B 2
H16E H 0.2747 0.6197 0.3644 0.181 Uiso 0.468(17) 1 calc PR B 2
H16F H 0.2128 0.5222 0.3541 0.181 Uiso 0.468(17) 1 calc PR B 2
C17 C 0.3708(3) -0.0022(4) 0.5065(2) 0.0601(14) Uani 1 1 d . . .
H17A H 0.3983 -0.0574 0.4849 0.072 Uiso 1 1 calc R . .
H17B H 0.3857 -0.0149 0.5503 0.072 Uiso 1 1 calc R . .
C18 C 0.3940(3) 0.1167(4) 0.4912(3) 0.0636(15) Uani 1 1 d . . .
H18A H 0.4450 0.1333 0.5119 0.076 Uiso 1 1 calc R . .
H18B H 0.3936 0.1242 0.4471 0.076 Uiso 1 1 calc R . .
C19 C 0.3699(3) 0.3090(4) 0.5205(3) 0.0697(16) Uani 1 1 d . . .
H19A H 0.3892 0.3359 0.4839 0.084 Uiso 1 1 calc R C .
H19B H 0.4111 0.3109 0.5549 0.084 Uiso 1 1 calc R . .
C20 C 0.3051(3) 0.3838(4) 0.5335(2) 0.0546(12) Uani 1 1 d . C .
C21 C 0.2554(4) 0.5643(5) 0.5612(4) 0.101(2) Uani 1 1 d . C .
H21A H 0.2748 0.6305 0.5859 0.122 Uiso 1 1 calc R . .
H21B H 0.2237 0.5196 0.5849 0.122 Uiso 1 1 calc R . .
C22 C 0.2089(5) 0.6050(6) 0.5040(4) 0.123(3) Uani 1 1 d . . .
H22A H 0.2413 0.6404 0.4781 0.148 Uiso 1 1 calc R C .
H22B H 0.1724 0.6605 0.5138 0.148 Uiso 1 1 calc R . .
H22C H 0.1828 0.5406 0.4829 0.148 Uiso 1 1 calc R . .
C23 C 0.3886(4) 0.5536(8) 0.5348(4) 0.080(4) Uani 0.644(14) 1 d PD C 1
H23A H 0.3754 0.6247 0.5123 0.096 Uiso 0.644(14) 1 calc PR C 1
H23B H 0.4175 0.5048 0.5108 0.096 Uiso 0.644(14) 1 calc PR C 1
C24 C 0.4330(8) 0.5783(13) 0.5970(5) 0.122(6) Uani 0.644(14) 1 d PD C 1
H24A H 0.4040 0.6287 0.6194 0.146 Uiso 0.644(14) 1 calc PR C 1
H24B H 0.4803 0.6148 0.5922 0.146 Uiso 0.644(14) 1 calc PR C 1
H24C H 0.4431 0.5072 0.6193 0.146 Uiso 0.644(14) 1 calc PR C 1
C23' C 0.3937(6) 0.5218(12) 0.5859(7) 0.069(6) Uani 0.356(14) 1 d PD C 2
H23C H 0.4276 0.4556 0.5892 0.083 Uiso 0.356(14) 1 calc PR C 2
H23D H 0.3869 0.5463 0.6270 0.083 Uiso 0.356(14) 1 calc PR C 2
C24' C 0.4248(12) 0.6186(17) 0.5516(11) 0.098(8) Uani 0.356(14) 1 d PD C 2
H24D H 0.4314 0.5925 0.5113 0.118 Uiso 0.356(14) 1 calc PR C 2
H24E H 0.4730 0.6429 0.5736 0.118 Uiso 0.356(14) 1 calc PR C 2
H24F H 0.3899 0.6825 0.5480 0.118 Uiso 0.356(14) 1 calc PR C 2
O26 O -0.0549(2) 0.1439(4) 0.48002(18) 0.0733(11) Uani 1 1 d D . .
H7OA H 0.084(3) -0.032(4) 0.4685(17) 0.08(2) Uiso 1 1 d D . .
H7OB H 0.073(3) 0.011(6) 0.4108(13) 0.16(3) Uiso 1 1 d D . .
H26A H -0.0110(12) 0.164(4) 0.493(2) 0.071(18) Uiso 1 1 d D . .
H26B H -0.061(3) 0.140(6) 0.4422(6) 0.14(3) Uiso 1 1 d D . .

loop_
_atom_site_aniso_label
_atom_site_aniso_U_11
_atom_site_aniso_U_22
_atom_site_aniso_U_33
_atom_site_aniso_U_23
_atom_site_aniso_U_13
_atom_site_aniso_U_12
La1 0.03372(14) 0.03903(15) 0.03220(13) 0.00063(11) 0.00182(9) 0.00219(11)
La2 0.0423(2) 0.0535(2) 0.02682(17) 0.000 0.00077(14) 0.000
La3 0.0405(2) 0.0693(3) 0.0399(2) 0.000 0.00225(16) 0.000
O1 0.0578(19) 0.0432(17) 0.0379(16) 0.0047(14) -0.0002(14) 0.0089(15)
O2 0.0430(17) 0.063(2) 0.0359(17) 0.0022(15) 0.0061(14) 0.0014(15)
O3 0.0503(19) 0.063(2) 0.0513(19) -0.0072(16) 0.0137(15) 0.0093(17)
O4 0.086(3) 0.061(2) 0.059(2) 0.0095(18) 0.032(2) -0.001(2)
O5 0.0385(17) 0.0466(19) 0.068(2) -0.0087(16) -0.0001(15) 0.0011(15)
O6 0.0482(19) 0.0461(19) 0.0515(18) -0.0057(15) 0.0075(15) -0.0035(16)
O7 0.063(2) 0.062(2) 0.0355(17) 0.0020(17) -0.0014(17) -0.0184(18)
O8 0.0548(19) 0.0450(19) 0.0423(17) -0.0021(14) -0.0006(15) 0.0110(15)
O9 0.067(2) 0.067(2) 0.0388(18) -0.0178(16) -0.0089(16) 0.0183(18)
O10 0.060(2) 0.058(2) 0.0369(16) 0.0046(14) -0.0067(15) 0.0169(17)
O11 0.064(2) 0.059(2) 0.0474(18) -0.0046(16) -0.0027(17) 0.0059(18)
O12 0.061(2) 0.072(2) 0.059(2) -0.006(2) 0.0055(18) 0.006(2)
O13 0.101(3) 0.064(3) 0.084(3) -0.009(2) -0.019(2) 0.028(2)
O14 0.058(2) 0.077(2) 0.0384(17) -0.0108(16) 0.0070(15) -0.0099(19)
O15 0.054(2) 0.079(2) 0.0427(18) -0.0056(17) 0.0069(15) -0.0092(18)
O16 0.078(3) 0.125(4) 0.076(3) 0.001(3) 0.036(2) -0.023(3)
O17 0.071(3) 0.075(3) 0.094(3) 0.035(2) -0.015(2) -0.013(2)
O18 0.078(3) 0.076(3) 0.093(3) -0.001(2) -0.005(2) -0.003(2)
O19 0.089(3) 0.143(4) 0.113(4) 0.024(3) -0.025(3) -0.058(3)
O20 0.089(3) 0.111(4) 0.077(3) 0.017(3) 0.021(2) 0.026(3)
O21 0.106(4) 0.190(5) 0.083(3) 0.047(3) 0.031(3) 0.059(4)
O22 0.105(4) 0.173(5) 0.063(3) 0.030(3) 0.034(2) 0.018(3)
O23 0.127(4) 0.203(6) 0.117(4) -0.100(4) -0.071(3) 0.123(4)
O24 0.087(3) 0.071(3) 0.164(5) 0.005(3) 0.052(3) 0.016(3)
O25 0.207(6) 0.120(4) 0.089(3) -0.018(3) 0.028(4) 0.048(4)
N1 0.049(2) 0.045(2) 0.057(2) -0.0069(19) -0.0051(19) 0.0073(19)
N2 0.084(3) 0.074(3) 0.041(2) 0.002(2) 0.015(2) 0.018(3)
N3 0.099(4) 0.113(5) 0.081(4) 0.039(4) 0.049(3) 0.023(4)
N4 0.062(3) 0.046(3) 0.166(5) -0.038(3) 0.018(3) -0.011(2)
N5 0.046(2) 0.056(3) 0.033(2) -0.0018(18) 0.0018(17) 0.0074(19)
N6 0.073(3) 0.052(3) 0.052(3) -0.015(2) -0.023(2) 0.006(2)
N7 0.053(3) 0.075(3) 0.044(2) 0.007(2) 0.013(2) 0.005(2)
N8 0.066(3) 0.092(4) 0.059(3) 0.006(3) -0.006(2) -0.004(3)
N9 0.071(3) 0.132(5) 0.052(3) 0.012(3) 0.014(3) 0.042(3)
N10 0.152(6) 0.120(5) 0.047(3) -0.024(3) 0.022(4) 0.023(5)
C1 0.084(4) 0.037(3) 0.069(3) 0.009(2) -0.007(3) 0.012(3)
C2 0.080(4) 0.052(3) 0.052(3) 0.011(3) -0.002(3) 0.011(3)
C3 0.072(3) 0.052(3) 0.038(2) 0.004(2) 0.007(2) 0.007(3)
C4 0.053(3) 0.056(3) 0.039(3) 0.004(2) 0.008(2) -0.003(2)
C5 0.073(7) 0.096(6) 0.058(6) -0.001(4) 0.027(5) 0.026(6)
C6 0.127(8) 0.128(9) 0.096(7) 0.029(6) 0.044(6) 0.069(7)
C5' 0.073(7) 0.096(6) 0.058(6) -0.001(4) 0.027(5) 0.026(6)
C6' 0.127(8) 0.128(9) 0.096(7) 0.029(6) 0.044(6) 0.069(7)
C7 0.148(6) 0.099(5) 0.043(3) -0.001(3) 0.019(4) 0.040(5)
C8 0.160(8) 0.148(8) 0.072(5) -0.022(5) -0.006(5) 0.012(6)
C9 0.051(3) 0.049(3) 0.071(3) -0.018(3) 0.001(3) 0.005(2)
C10 0.061(3) 0.068(4) 0.065(3) -0.027(3) 0.008(3) 0.014(3)
C11 0.049(3) 0.103(5) 0.043(3) -0.008(3) 0.010(2) 0.007(3)
C12 0.047(3) 0.084(4) 0.053(3) 0.016(3) 0.014(2) 0.009(3)
C13 0.099(5) 0.178(8) 0.066(4) 0.042(5) 0.037(4) 0.023(5)
C14 0.101(6) 0.129(7) 0.141(7) 0.047(5) 0.068(5) 0.025(5)
C15 0.112(18) 0.32(4) 0.107(16) 0.09(2) -0.016(13) -0.10(2)
C16 0.168(17) 0.046(11) 0.119(15) -0.004(9) 0.051(13) -0.036(11)
C15' 0.111(17) 0.032(10) 0.092(17) 0.013(8) 0.059(14) -0.012(9)
C16' 0.25(3) 0.110(17) 0.097(14) -0.030(11) 0.052(17) 0.028(17)
C17 0.047(3) 0.058(3) 0.067(3) -0.015(3) -0.016(2) 0.019(3)
C18 0.037(3) 0.063(3) 0.088(4) -0.019(3) 0.001(3) 0.011(2)
C19 0.050(3) 0.057(3) 0.099(4) -0.024(3) -0.001(3) -0.004(3)
C20 0.050(3) 0.041(3) 0.070(3) -0.009(2) 0.002(2) -0.003(2)
C21 0.078(5) 0.059(4) 0.165(7) -0.041(5) 0.013(5) 0.009(4)
C22 0.132(7) 0.049(4) 0.191(9) -0.020(5) 0.033(6) 0.008(4)
C23 0.112(9) 0.058(6) 0.072(7) -0.004(5) 0.017(6) -0.027(6)
C24 0.118(12) 0.115(13) 0.120(11) -0.023(10) -0.024(10) -0.004(10)
C23' 0.083(14) 0.050(10) 0.070(13) -0.019(9) -0.002(10) -0.009(9)
C24' 0.063(13) 0.098(17) 0.13(2) 0.022(16) 0.004(15) 0.003(12)
O26 0.054(2) 0.113(3) 0.051(2) 0.016(2) -0.0002(17) -0.023(2)

loop_
_atom_type_symbol
_atom_type_description
_atom_type_scat_dispersion_real
_atom_type_scat_dispersion_imag
_atom_type_scat_source
C C 0.0033 0.0016 'International Tables Vol C Tables 4.2.6.8 and 6.1.1.4'
H H 0.0000 0.0000 'International Tables Vol C Tables 4.2.6.8 and 6.1.1.4'
N N 0.0061 0.0033 'International Tables Vol C Tables 4.2.6.8 and 6.1.1.4'
O O 0.0106 0.0060 'International Tables Vol C Tables 4.2.6.8 and 6.1.1.4'
La La -0.2871 2.4523 'International Tables Vol C Tables 4.2.6.8 and 6.1.1.4'

loop_
_geom_angle_atom_site_label_1
_geom_angle_atom_site_label_2
_geom_angle_atom_site_label_3
_geom_angle
_geom_angle_site_symmetry_1
_geom_angle_site_symmetry_3
_geom_angle_publ_flag
O4 La1 O6 75.67(11) . . ?
O4 La1 O7 132.33(12) . . ?
O6 La1 O7 146.17(11) . . ?
O4 La1 O2 129.14(11) . . ?
O6 La1 O2 71.17(10) . . ?
O7 La1 O2 75.40(11) . . ?
O4 La1 O1 149.37(11) . . ?
O6 La1 O1 81.95(10) . . ?
O7 La1 O1 76.65(10) . . ?
O2 La1 O1 59.30(9) . . ?
O4 La1 O3 60.84(11) . . ?
O6 La1 O3 129.61(10) . . ?
O7 La1 O3 84.22(11) . . ?
O2 La1 O3 157.82(10) . . ?
O1 La1 O3 124.50(10) . . ?
O4 La1 O5 71.54(11) . . ?
O6 La1 O5 60.11(10) . . ?
O7 La1 O5 138.09(11) . . ?
O2 La1 O5 119.33(10) . . ?
O1 La1 O5 79.29(10) . . ?
O3 La1 O5 81.83(10) . . ?
O4 La1 O8 71.34(11) . . ?
O6 La1 O8 120.62(9) . . ?
O7 La1 O8 66.27(10) . . ?
O2 La1 O8 93.88(9) . . ?
O1 La1 O8 139.08(9) . . ?
O3 La1 O8 69.55(9) . . ?
O5 La1 O8 140.84(10) . . ?
O4 La1 O9 67.63(11) . . ?
O6 La1 O9 76.45(9) . . ?
O7 La1 O9 95.86(11) . . ?
O2 La1 O9 67.84(10) . . ?
O1 La1 O9 126.87(10) . . ?
O3 La1 O9 106.36(9) . . ?
O5 La1 O9 125.98(10) . . ?
O8 La1 O9 45.73(9) . . ?
O4 La1 N1 107.68(12) . . ?
O6 La1 N1 114.95(10) . . ?
O7 La1 N1 78.18(12) . . ?
O2 La1 N1 120.85(11) . . ?
O1 La1 N1 63.55(10) . . ?
O3 La1 N1 61.70(11) . . ?
O5 La1 N1 60.41(10) . . ?
O8 La1 N1 121.47(10) . . ?
O9 La1 N1 166.88(10) . . ?
O11 La2 O11 72.73(14) 2 . ?
O11 La2 O15 112.58(11) 2 . ?
O11 La2 O15 111.57(11) . . ?
O11 La2 O15 111.57(11) 2 2 ?
O11 La2 O15 112.58(11) . 2 ?
O15 La2 O15 124.37(16) . 2 ?
O11 La2 O14 67.75(11) 2 . ?
O11 La2 O14 113.71(11) . . ?
O15 La2 O14 48.45(10) . . ?
O15 La2 O14 130.52(10) 2 . ?
O11 La2 O14 113.71(11) 2 2 ?
O11 La2 O14 67.75(11) . 2 ?
O15 La2 O14 130.52(10) . 2 ?
O15 La2 O14 48.45(10) 2 2 ?
O14 La2 O14 178.33(15) . 2 ?
O11 La2 O12 67.78(11) 2 . ?
O11 La2 O12 48.81(11) . . ?
O15 La2 O12 69.72(11) . . ?
O15 La2 O12 161.31(11) 2 . ?
O14 La2 O12 67.50(11) . . ?
O14 La2 O12 113.67(11) 2 . ?
O11 La2 O12 48.81(11) 2 2 ?
O11 La2 O12 67.78(11) . 2 ?
O15 La2 O12 161.31(11) . 2 ?
O15 La2 O12 69.72(11) 2 2 ?
O14 La2 O12 113.67(11) . 2 ?
O14 La2 O12 67.50(11) 2 2 ?
O12 La2 O12 99.86(16) . 2 ?
O11 La2 O8 133.85(9) 2 . ?
O11 La2 O8 65.38(9) . . ?
O15 La2 O8 68.55(9) . . ?
O15 La2 O8 101.87(9) 2 . ?
O14 La2 O8 112.41(10) . . ?
O14 La2 O8 67.28(10) 2 . ?
O12 La2 O8 70.41(10) . . ?
O12 La2 O8 123.78(10) 2 . ?
O11 La2 O8 65.38(9) 2 2 ?
O11 La2 O8 133.85(9) . 2 ?
O15 La2 O8 101.87(9) . 2 ?
O15 La2 O8 68.55(9) 2 2 ?
O14 La2 O8 67.28(10) . 2 ?
O14 La2 O8 112.41(10) 2 2 ?
O12 La2 O8 123.78(10) . 2 ?
O12 La2 O8 70.41(10) 2 2 ?
O8 La2 O8 160.25(13) . 2 ?
O11 La2 O10 179.58(10) 2 . ?
O11 La2 O10 107.64(9) . . ?
O15 La2 O10 67.52(10) . . ?
O15 La2 O10 68.12(10) 2 . ?
O14 La2 O10 112.20(10) . . ?
O14 La2 O10 66.33(10) 2 . ?
O12 La2 O10 112.62(10) . . ?
O12 La2 O10 131.08(11) 2 . ?
O8 La2 O10 46.57(9) . . ?
O8 La2 O10 114.21(9) 2 . ?
O11 La2 O10 107.64(9) 2 2 ?
O11 La2 O10 179.58(10) . 2 ?
O15 La2 O10 68.12(10) . 2 ?
O15 La2 O10 67.52(10) 2 2 ?
O14 La2 O10 66.33(10) . 2 ?
O14 La2 O10 112.20(10) 2 2 ?
O12 La2 O10 131.08(11) . 2 ?
O12 La2 O10 112.62(10) 2 2 ?
O8 La2 O10 114.21(9) . 2 ?
O8 La2 O10 46.57(9) 2 2 ?
O10 La2 O10 71.99(12) . 2 ?
O23 La3 O23 99.6(3) . 2_656 ?
O23 La3 O17 125.75(15) . . ?
O23 La3 O17 65.29(13) 2_656 . ?
O23 La3 O17 65.29(13) . 2_656 ?
O23 La3 O17 125.75(15) 2_656 2_656 ?
O17 La3 O17 165.20(19) . 2_656 ?
O23 La3 O24 47.74(14) . . ?
O23 La3 O24 65.9(2) 2_656 . ?
O17 La3 O24 80.55(16) . . ?
O17 La3 O24 112.33(15) 2_656 . ?
O23 La3 O24 65.9(2) . 2_656 ?
O23 La3 O24 47.74(14) 2_656 2_656 ?
O17 La3 O24 112.33(15) . 2_656 ?
O17 La3 O24 80.55(16) 2_656 2_656 ?
O24 La3 O24 66.18(19) . 2_656 ?
O23 La3 O21 159.48(19) . 2_656 ?
O23 La3 O21 72.9(2) 2_656 2_656 ?
O17 La3 O21 69.29(15) . 2_656 ?
O17 La3 O21 103.03(15) 2_656 2_656 ?
O24 La3 O21 136.25(19) . 2_656 ?
O24 La3 O21 96.40(17) 2_656 2_656 ?
O23 La3 O21 72.9(2) . . ?
O23 La3 O21 159.48(19) 2_656 . ?
O17 La3 O21 103.03(15) . . ?
O17 La3 O21 69.29(15) 2_656 . ?
O24 La3 O21 96.40(17) . . ?
O24 La3 O21 136.25(19) 2_656 . ?
O21 La3 O21 120.3(3) 2_656 . ?
O23 La3 O18 137.64(19) . . ?
O23 La3 O18 107.64(13) 2_656 . ?
O17 La3 O18 47.52(13) . . ?
O17 La3 O18 117.86(14) 2_656 . ?
O24 La3 O18 117.26(14) . . ?
O24 La3 O18 153.48(16) 2_656 . ?
O21 La3 O18 62.25(15) 2_656 . ?
O21 La3 O18 70.25(16) . . ?
O23 La3 O18 107.64(13) . 2_656 ?
O23 La3 O18 137.64(19) 2_656 2_656 ?
O17 La3 O18 117.86(14) . 2_656 ?
O17 La3 O18 47.52(12) 2_656 2_656 ?
O24 La3 O18 153.48(16) . 2_656 ?
O24 La3 O18 117.26(14) 2_656 2_656 ?
O21 La3 O18 70.25(16) 2_656 2_656 ?
O21 La3 O18 62.25(15) . 2_656 ?
O18 La3 O18 72.33(18) . 2_656 ?
O23 La3 O20 114.64(18) . 2_656 ?
O23 La3 O20 74.12(19) 2_656 2_656 ?
O17 La3 O20 110.33(14) . 2_656 ?
O17 La3 O20 67.92(14) 2_656 2_656 ?
O24 La3 O20 129.01(14) . 2_656 ?
O24 La3 O20 63.68(14) 2_656 2_656 ?
O21 La3 O20 45.26(14) 2_656 2_656 ?
O21 La3 O20 126.40(15) . 2_656 ?
O18 La3 O20 103.81(13) . 2_656 ?
O18 La3 O20 65.30(14) 2_656 2_656 ?
O23 La3 O20 74.12(19) . . ?
O23 La3 O20 114.64(18) 2_656 . ?
O17 La3 O20 67.92(14) . . ?
O17 La3 O20 110.33(14) 2_656 . ?
O24 La3 O20 63.68(14) . . ?
O24 La3 O20 129.01(14) 2_656 . ?
O21 La3 O20 126.40(15) 2_656 . ?
O21 La3 O20 45.26(14) . . ?
O18 La3 O20 65.30(14) . . ?
O18 La3 O20 103.81(13) 2_656 . ?
O20 La3 O20 167.3(2) 2_656 . ?
C3 O1 C2 112.8(3) . . ?
C3 O1 La1 120.7(2) . . ?
C2 O1 La1 121.8(3) . . ?
C4 O2 La1 122.3(3) . . ?
C11 O3 C10 112.3(4) . . ?
C11 O3 La1 120.7(3) . . ?
C10 O3 La1 124.8(3) . . ?
C12 O4 La1 127.8(4) . . ?
C19 O5 C18 112.3(4) . . ?
C19 O5 La1 117.8(3) . . ?
C18 O5 La1 118.1(3) . . ?
C20 O6 La1 124.0(3) . . ?
N5 O8 La2 96.4(2) . . ?
N5 O8 La1 97.4(2) . . ?
La2 O8 La1 164.07(13) . . ?
N5 O9 La1 98.5(2) . . ?
N5 O10 La2 97.3(2) . . ?
N6 O11 La2 97.6(3) . . ?
N6 O12 La2 96.9(3) . . ?
N7 O14 La2 97.0(2) . . ?
N7 O15 La2 97.3(3) . . ?
N8 O17 La3 98.4(3) . . ?
N8 O18 La3 94.7(3) . . ?
N9 O20 La3 96.8(3) . . ?
N9 O21 La3 98.3(4) . . ?
N10 O23 La3 100.1(4) . . ?
N10 O24 La3 94.4(4) . . ?
C9 N1 C17 110.8(4) . . ?
C9 N1 C1 109.6(4) . . ?
C17 N1 C1 110.1(4) . . ?
C9 N1 La1 104.2(3) . . ?
C17 N1 La1 114.9(3) . . ?
C1 N1 La1 106.9(3) . . ?
C4 N2 C7 122.7(4) . . ?
C4 N2 C5' 115(3) . . ?
C7 N2 C5' 122(4) . . ?
C4 N2 C5 121.3(12) . . ?
C7 N2 C5 115.9(12) . . ?
C5' N2 C5 11.9(16) . . ?
C12 N3 C15 118.3(10) . . ?
C12 N3 C13 123.3(6) . . ?
C15 N3 C13 111.6(10) . . ?
C12 N3 C15' 117.5(8) . . ?
C15 N3 C15' 35.3(9) . . ?
C13 N3 C15' 118.6(9) . . ?
C20 N4 C21 117.6(5) . . ?
C20 N4 C23' 118.2(7) . . ?
C21 N4 C23' 114.8(8) . . ?
C20 N4 C23 122.2(6) . . ?
C21 N4 C23 117.6(6) . . ?
C23' N4 C23 46.4(7) . . ?
O9 N5 O10 123.0(4) . . ?
O9 N5 O8 118.2(3) . . ?
O10 N5 O8 118.7(3) . . ?
O13 N6 O12 122.8(5) . . ?
O13 N6 O11 120.5(5) . . ?
O12 N6 O11 116.7(4) . . ?
O16 N7 O15 121.8(5) . . ?
O16 N7 O14 121.0(4) . . ?
O15 N7 O14 117.2(4) . . ?
O16 N7 La2 179.6(4) . . ?
O15 N7 La2 58.5(2) . . ?
O14 N7 La2 58.7(2) . . ?
O17 N8 O19 121.2(5) . . ?
O17 N8 O18 119.2(5) . . ?
O19 N8 O18 119.4(6) . . ?
O17 N8 La3 58.4(3) . . ?
O19 N8 La3 178.7(4) . . ?
O18 N8 La3 61.0(3) . . ?
O20 N9 O21 117.4(5) . . ?
O20 N9 O22 122.7(5) . . ?
O21 N9 O22 119.4(5) . . ?
O23 N10 O25 125.2(7) . . ?
O23 N10 O24 117.6(5) . . ?
O25 N10 O24 117.3(7) . . ?
O23 N10 La3 57.6(3) . . ?
O25 N10 La3 175.4(6) . . ?
O24 N10 La3 60.1(3) . . ?
N1 C1 C2 112.2(4) . . ?
O1 C2 C1 106.4(4) . . ?
O1 C3 C4 106.7(3) . . ?
O2 C4 N2 122.1(4) . . ?
O2 C4 C3 118.0(4) . . ?
N2 C4 C3 119.9(4) . . ?
N2 C5 C6 109.2(9) . . ?
N2 C5' C6' 100.9(18) . . ?
N2 C7 C8 114.6(6) . . ?
N1 C9 C10 113.0(4) . . ?
O3 C10 C9 107.4(4) . . ?
O3 C11 C12 108.6(4) . . ?
O4 C12 N3 120.5(6) . . ?
O4 C12 C11 119.0(5) . . ?
N3 C12 C11 120.4(5) . . ?
C14 C13 N3 111.0(6) . . ?
N3 C15 C16 91.8(8) . . ?
N3 C15' C16' 123.2(13) . . ?
N1 C17 C18 114.2(4) . . ?
O5 C18 C17 107.1(4) . . ?
O5 C19 C20 106.4(4) . . ?
O6 C20 N4 121.9(5) . . ?
O6 C20 C19 119.6(4) . . ?
N4 C20 C19 118.5(5) . . ?
N4 C21 C22 111.6(7) . . ?
N4 C23 C24 104.1(8) . . ?
N4 C23' C24' 104.7(12) . . ?

loop_
_geom_bond_atom_site_label_1
_geom_bond_atom_site_label_2
_geom_bond_distance
_geom_bond_site_symmetry_2
_geom_bond_publ_flag
La1 O4 2.451(3) . ?
La1 O6 2.462(3) . ?
La1 O7 2.522(3) . ?
La1 O2 2.524(3) . ?
La1 O1 2.575(3) . ?
La1 O3 2.599(3) . ?
La1 O5 2.600(3) . ?
La1 O8 2.770(3) . ?
La1 O9 2.773(3) . ?
La1 N1 2.802(4) . ?
La2 O11 2.617(3) 2 ?
La2 O11 2.617(3) . ?
La2 O15 2.626(3) . ?
La2 O15 2.626(3) 2 ?
La2 O14 2.630(3) . ?
La2 O14 2.630(3) 2 ?
La2 O12 2.659(3) . ?
La2 O12 2.659(3) 2 ?
La2 O8 2.736(3) . ?
La2 O8 2.736(3) 2 ?
La2 O10 2.739(3) . ?
La2 O10 2.739(3) 2 ?
La3 O23 2.625(5) . ?
La3 O23 2.625(4) 2_656 ?
La3 O17 2.629(4) . ?
La3 O17 2.629(4) 2_656 ?
La3 O24 2.660(4) . ?
La3 O24 2.660(4) 2_656 ?
La3 O21 2.675(4) 2_656 ?
La3 O21 2.675(4) . ?
La3 O18 2.682(4) . ?
La3 O18 2.682(4) 2_656 ?
La3 O20 2.717(4) 2_656 ?
La3 O20 2.717(4) . ?
O1 C3 1.415(5) . ?
O1 C2 1.436(5) . ?
O2 C4 1.253(5) . ?
O3 C11 1.425(6) . ?
O3 C10 1.450(6) . ?
O4 C12 1.255(6) . ?
O5 C19 1.423(5) . ?
O5 C18 1.435(5) . ?
O6 C20 1.243(5) . ?
O8 N5 1.277(4) . ?
O9 N5 1.233(4) . ?
O10 N5 1.238(4) . ?
O11 N6 1.305(5) . ?
O12 N6 1.256(5) . ?
O13 N6 1.212(5) . ?
O14 N7 1.265(5) . ?
O15 N7 1.262(5) . ?
O16 N7 1.211(5) . ?
O17 N8 1.220(6) . ?
O18 N8 1.261(6) . ?
O19 N8 1.239(6) . ?
O20 N9 1.202(6) . ?
O21 N9 1.228(6) . ?
O22 N9 1.239(6) . ?
O23 N10 1.178(7) . ?
O24 N10 1.321(7) . ?
O25 N10 1.244(7) . ?
N1 C9 1.480(6) . ?
N1 C17 1.482(5) . ?
N1 C1 1.485(6) . ?
N2 C4 1.317(6) . ?
N2 C7 1.462(6) . ?
N2 C5' 1.482(4) . ?
N2 C5 1.486(4) . ?
N3 C12 1.321(7) . ?
N3 C15 1.481(4) . ?
N3 C13 1.483(4) . ?
N3 C15' 1.487(4) . ?
N4 C20 1.320(6) . ?
N4 C21 1.462(7) . ?
N4 C23' 1.487(4) . ?
N4 C23 1.488(4) . ?
C1 C2 1.499(7) . ?
C3 C4 1.517(6) . ?
C5 C6 1.520(16) . ?
C5' C6' 1.499(4) . ?
C7 C8 1.468(9) . ?
C9 C10 1.496(7) . ?
C11 C12 1.481(8) . ?
C13 C14 1.467(9) . ?
C15 C16 1.498(4) . ?
C15' C16' 1.499(4) . ?
C17 C18 1.488(7) . ?
C19 C20 1.501(7) . ?
C21 C22 1.474(9) . ?
C23 C24 1.499(4) . ?
C23' C24' 1.501(4) . ?

loop_
_geom_hbond_atom_site_label_D
_geom_hbond_atom_site_label_H
_geom_hbond_atom_site_label_A
_geom_hbond_distance_DH
_geom_hbond_distance_HA
_geom_hbond_distance_DA
_geom_hbond_angle_DHA
_geom_hbond_site_symmetry_A
O7 H7OB O11 0.821(10) 2.07(3) 2.862(4) 161(8) .
O26 H26A O2 0.822(10) 2.081(11) 2.901(5) 175(5) .
O7 H7OA O26 0.825(10) 1.840(13) 2.661(5) 174(6) 3_556
O26 H26B O14 0.822(10) 2.042(18) 2.853(5) 169(6) 2

loop_
_geom_torsion_atom_site_label_1
_geom_torsion_atom_site_label_2
_geom_torsion_atom_site_label_3
_geom_torsion_atom_site_label_4
_geom_torsion
_geom_torsion_site_symmetry_1
_geom_torsion_site_symmetry_2
_geom_torsion_site_symmetry_3
_geom_torsion_site_symmetry_4
_geom_torsion_publ_flag
O4 La1 O1 C3 85.9(4) . . . . ?
O6 La1 O1 C3 42.7(3) . . . . ?
O7 La1 O1 C3 -110.9(3) . . . . ?
O2 La1 O1 C3 -30.1(3) . . . . ?
O3 La1 O1 C3 175.9(3) . . . . ?
O5 La1 O1 C3 103.7(3) . . . . ?
O8 La1 O1 C3 -85.7(3) . . . . ?
O9 La1 O1 C3 -23.6(3) . . . . ?
N1 La1 O1 C3 165.8(3) . . . . ?
O4 La1 O1 C2 -68.0(4) . . . . ?
O6 La1 O1 C2 -111.2(3) . . . . ?
O7 La1 O1 C2 95.2(3) . . . . ?
O2 La1 O1 C2 176.0(3) . . . . ?
O3 La1 O1 C2 22.0(3) . . . . ?
O5 La1 O1 C2 -50.2(3) . . . . ?
O8 La1 O1 C2 120.4(3) . . . . ?
O9 La1 O1 C2 -177.5(3) . . . . ?
N1 La1 O1 C2 11.9(3) . . . . ?
O4 La1 O2 C4 -112.8(4) . . . . ?
O6 La1 O2 C4 -60.7(3) . . . . ?
O7 La1 O2 C4 113.9(4) . . . . ?
O1 La1 O2 C4 31.0(3) . . . . ?
O3 La1 O2 C4 137.8(4) . . . . ?
O5 La1 O2 C4 -23.4(4) . . . . ?
O8 La1 O2 C4 178.2(3) . . . . ?
O9 La1 O2 C4 -143.4(4) . . . . ?
N1 La1 O2 C4 47.7(4) . . . . ?
O4 La1 O3 C11 -15.6(3) . . . . ?
O6 La1 O3 C11 -49.5(3) . . . . ?
O7 La1 O3 C11 130.7(3) . . . . ?
O2 La1 O3 C11 107.5(4) . . . . ?
O1 La1 O3 C11 -159.9(3) . . . . ?
O5 La1 O3 C11 -89.0(3) . . . . ?
O8 La1 O3 C11 63.8(3) . . . . ?
O9 La1 O3 C11 36.2(3) . . . . ?
N1 La1 O3 C11 -149.7(3) . . . . ?
O4 La1 O3 C10 146.2(4) . . . . ?
O6 La1 O3 C10 112.2(3) . . . . ?
O7 La1 O3 C10 -67.6(3) . . . . ?
O2 La1 O3 C10 -90.7(4) . . . . ?
O1 La1 O3 C10 1.9(4) . . . . ?
O5 La1 O3 C10 72.8(3) . . . . ?
O8 La1 O3 C10 -134.4(3) . . . . ?
O9 La1 O3 C10 -162.0(3) . . . . ?
N1 La1 O3 C10 12.1(3) . . . . ?
O6 La1 O4 C12 166.9(4) . . . . ?
O7 La1 O4 C12 -35.2(5) . . . . ?
O2 La1 O4 C12 -142.7(4) . . . . ?
O1 La1 O4 C12 122.5(4) . . . . ?
O3 La1 O4 C12 13.2(4) . . . . ?
O5 La1 O4 C12 104.0(4) . . . . ?
O8 La1 O4 C12 -63.3(4) . . . . ?
O9 La1 O4 C12 -112.1(4) . . . . ?
N1 La1 O4 C12 54.8(4) . . . . ?
O4 La1 O5 C19 53.6(3) . . . . ?
O6 La1 O5 C19 -30.1(3) . . . . ?
O7 La1 O5 C19 -172.7(3) . . . . ?
O2 La1 O5 C19 -71.5(4) . . . . ?
O1 La1 O5 C19 -116.9(4) . . . . ?
O3 La1 O5 C19 115.5(4) . . . . ?
O8 La1 O5 C19 72.9(4) . . . . ?
O9 La1 O5 C19 11.2(4) . . . . ?
N1 La1 O5 C19 177.5(4) . . . . ?
O4 La1 O5 C18 -86.6(3) . . . . ?
O6 La1 O5 C18 -170.3(4) . . . . ?
O7 La1 O5 C18 47.1(4) . . . . ?
O2 La1 O5 C18 148.3(3) . . . . ?
O1 La1 O5 C18 102.9(3) . . . . ?
O3 La1 O5 C18 -24.7(3) . . . . ?
O8 La1 O5 C18 -67.3(4) . . . . ?
O9 La1 O5 C18 -129.0(3) . . . . ?
N1 La1 O5 C18 37.3(3) . . . . ?
O4 La1 O6 C20 -49.2(4) . . . . ?
O7 La1 O6 C20 160.6(3) . . . . ?
O2 La1 O6 C20 169.9(4) . . . . ?
O1 La1 O6 C20 109.7(4) . . . . ?
O3 La1 O6 C20 -19.0(4) . . . . ?
O5 La1 O6 C20 27.5(3) . . . . ?
O8 La1 O6 C20 -106.9(4) . . . . ?
O9 La1 O6 C20 -119.2(4) . . . . ?
N1 La1 O6 C20 53.9(4) . . . . ?
O11 La2 O8 N5 -174.3(2) 2 . . . ?
O11 La2 O8 N5 -147.6(3) . . . . ?
O15 La2 O8 N5 84.5(2) . . . . ?
O15 La2 O8 N5 -38.0(2) 2 . . . ?
O14 La2 O8 N5 105.6(2) . . . . ?
O14 La2 O8 N5 -72.6(2) 2 . . . ?
O12 La2 O8 N5 159.7(3) . . . . ?
O12 La2 O8 N5 -111.4(2) 2 . . . ?
O8 La2 O8 N5 20.7(2) 2 . . . ?
O10 La2 O8 N5 5.7(2) . . . . ?
O10 La2 O8 N5 32.5(3) 2 . . . ?
O11 La2 O8 La1 -24.1(5) 2 . . . ?
O11 La2 O8 La1 2.6(4) . . . . ?
O15 La2 O8 La1 -125.3(5) . . . . ?
O15 La2 O8 La1 112.2(5) 2 . . . ?
O14 La2 O8 La1 -104.2(5) . . . . ?
O14 La2 O8 La1 77.6(5) 2 . . . ?
O12 La2 O8 La1 -50.1(4) . . . . ?
O12 La2 O8 La1 38.8(5) 2 . . . ?
O8 La2 O8 La1 170.8(5) 2 . . . ?
O10 La2 O8 La1 155.9(5) . . . . ?
O10 La2 O8 La1 -177.3(4) 2 . . . ?
O4 La1 O8 N5 -75.0(2) . . . . ?
O6 La1 O8 N5 -15.2(3) . . . . ?
O7 La1 O8 N5 127.4(3) . . . . ?
O2 La1 O8 N5 55.2(2) . . . . ?
O1 La1 O8 N5 100.5(3) . . . . ?
O3 La1 O8 N5 -139.9(3) . . . . ?
O5 La1 O8 N5 -94.2(3) . . . . ?
O9 La1 O8 N5 1.6(2) . . . . ?
N1 La1 O8 N5 -174.7(2) . . . . ?
O4 La1 O8 La2 134.9(5) . . . . ?
O6 La1 O8 La2 -165.3(4) . . . . ?
O7 La1 O8 La2 -22.7(4) . . . . ?
O2 La1 O8 La2 -94.9(5) . . . . ?
O1 La1 O8 La2 -49.6(5) . . . . ?
O3 La1 O8 La2 70.0(4) . . . . ?
O5 La1 O8 La2 115.7(4) . . . . ?
O9 La1 O8 La2 -148.5(5) . . . . ?
N1 La1 O8 La2 35.2(5) . . . . ?
O4 La1 O9 N5 83.6(3) . . . . ?
O6 La1 O9 N5 163.4(3) . . . . ?
O7 La1 O9 N5 -50.0(3) . . . . ?
O2 La1 O9 N5 -121.6(3) . . . . ?
O1 La1 O9 N5 -127.7(3) . . . . ?
O3 La1 O9 N5 35.7(3) . . . . ?
O5 La1 O9 N5 127.4(3) . . . . ?
O8 La1 O9 N5 -1.7(2) . . . . ?
N1 La1 O9 N5 12.2(7) . . . . ?
O11 La2 O10 N5 170(100) 2 . . . ?
O11 La2 O10 N5 19.5(3) . . . . ?
O15 La2 O10 N5 -87.1(3) . . . . ?
O15 La2 O10 N5 127.4(3) 2 . . . ?
O14 La2 O10 N5 -106.3(2) . . . . ?
O14 La2 O10 N5 74.6(2) 2 . . . ?
O12 La2 O10 N5 -32.4(3) . . . . ?
O12 La2 O10 N5 95.1(3) 2 . . . ?
O8 La2 O10 N5 -5.9(2) . . . . ?
O8 La2 O10 N5 179.6(2) 2 . . . ?
O10 La2 O10 N5 -160.2(3) 2 . . . ?
O11 La2 O11 N6 73.7(2) 2 . . . ?
O15 La2 O11 N6 -34.3(3) . . . . ?
O15 La2 O11 N6 -179.6(2) 2 . . . ?
O14 La2 O11 N6 18.4(3) . . . . ?
O14 La2 O11 N6 -160.7(3) 2 . . . ?
O12 La2 O11 N6 -1.6(2) . . . . ?
O12 La2 O11 N6 125.5(3) 2 . . . ?
O8 La2 O11 N6 -86.5(2) . . . . ?
O8 La2 O11 N6 99.0(3) 2 . . . ?
O10 La2 O11 N6 -106.5(2) . . . . ?
O10 La2 O11 N6 -76(16) 2 . . . ?
O11 La2 O12 N6 -84.4(3) 2 . . . ?
O11 La2 O12 N6 1.6(2) . . . . ?
O15 La2 O12 N6 149.2(3) . . . . ?
O15 La2 O12 N6 7.4(5) 2 . . . ?
O14 La2 O12 N6 -158.6(3) . . . . ?
O14 La2 O12 N6 22.7(3) 2 . . . ?
O12 La2 O12 N6 -46.9(2) 2 . . . ?
O8 La2 O12 N6 75.6(3) . . . . ?
O8 La2 O12 N6 -119.9(2) 2 . . . ?
O10 La2 O12 N6 95.7(3) . . . . ?
O10 La2 O12 N6 -178.9(2) 2 . . . ?
O11 La2 O14 N7 -156.4(3) 2 . . . ?
O11 La2 O14 N7 -98.4(3) . . . . ?
O15 La2 O14 N7 0.0(2) . . . . ?
O15 La2 O14 N7 103.6(3) 2 . . . ?
O14 La2 O14 N7 52.4(3) 2 . . . ?
O12 La2 O14 N7 -82.3(3) . . . . ?
O12 La2 O14 N7 -173.5(3) 2 . . . ?
O8 La2 O14 N7 -26.6(3) . . . . ?
O8 La2 O14 N7 132.0(3) 2 . . . ?
O10 La2 O14 N7 24.0(3) . . . . ?
O10 La2 O14 N7 81.1(3) 2 . . . ?
O11 La2 O15 N7 23.6(3) 2 . . . ?
O11 La2 O15 N7 103.1(3) . . . . ?
O15 La2 O15 N7 -116.5(3) 2 . . . ?
O14 La2 O15 N7 0.0(2) . . . . ?
O14 La2 O15 N7 -178.3(2) 2 . . . ?
O12 La2 O15 N7 77.4(3) . . . . ?
O12 La2 O15 N7 18.9(5) 2 . . . ?
O8 La2 O15 N7 153.6(3) . . . . ?
O8 La2 O15 N7 -44.5(3) 2 . . . ?
O10 La2 O15 N7 -156.0(3) . . . . ?
O10 La2 O15 N7 -77.2(3) 2 . . . ?
O23 La3 O17 N8 128.0(4) . . . . ?
O23 La3 O17 N8 -148.1(4) 2_656 . . . ?
O17 La3 O17 N8 -7.1(3) 2_656 . . . ?
O24 La3 O17 N8 144.3(4) . . . . ?
O24 La3 O17 N8 -156.5(3) 2_656 . . . ?
O21 La3 O17 N8 -68.0(4) 2_656 . . . ?
O21 La3 O17 N8 49.8(4) . . . . ?
O18 La3 O17 N8 2.8(3) . . . . ?
O18 La3 O17 N8 -15.5(4) 2_656 . . . ?
O20 La3 O17 N8 -87.5(4) 2_656 . . . ?
O20 La3 O17 N8 79.0(4) . . . . ?
O23 La3 O18 N8 -102.6(3) . . . . ?
O23 La3 O18 N8 24.9(4) 2_656 . . . ?
O17 La3 O18 N8 -2.7(3) . . . . ?
O17 La3 O18 N8 174.4(3) 2_656 . . . ?
O24 La3 O18 N8 -46.5(4) . . . . ?
O24 La3 O18 N8 44.3(5) 2_656 . . . ?
O21 La3 O18 N8 83.8(3) 2_656 . . . ?
O21 La3 O18 N8 -133.5(3) . . . . ?
O18 La3 O18 N8 160.3(4) 2_656 . . . ?
O20 La3 O18 N8 102.3(3) 2_656 . . . ?
O20 La3 O18 N8 -84.7(3) . . . . ?
O23 La3 O20 N9 72.8(4) . . . . ?
O23 La3 O20 N9 166.3(4) 2_656 . . . ?
O17 La3 O20 N9 -146.7(4) . . . . ?
O17 La3 O20 N9 17.5(4) 2_656 . . . ?
O24 La3 O20 N9 123.1(4) . . . . ?
O24 La3 O20 N9 111.8(4) 2_656 . . . ?
O21 La3 O20 N9 -107.4(4) 2_656 . . . ?
O21 La3 O20 N9 -8.6(4) . . . . ?
O18 La3 O20 N9 -94.7(4) . . . . ?
O18 La3 O20 N9 -31.9(4) 2_656 . . . ?
O20 La3 O20 N9 -62.2(4) 2_656 . . . ?
O23 La3 O21 N9 -75.9(5) . . . . ?
O23 La3 O21 N9 -4.8(8) 2_656 . . . ?
O17 La3 O21 N9 47.9(5) . . . . ?
O17 La3 O21 N9 -145.3(5) 2_656 . . . ?
O24 La3 O21 N9 -33.9(5) . . . . ?
O24 La3 O21 N9 -95.8(5) 2_656 . . . ?
O21 La3 O21 N9 121.3(5) 2_656 . . . ?
O18 La3 O21 N9 82.8(5) . . . . ?
O18 La3 O21 N9 162.7(5) 2_656 . . . ?
O20 La3 O21 N9 175.7(4) 2_656 . . . ?
O20 La3 O21 N9 8.5(4) . . . . ?
O23 La3 O23 N10 -47.2(5) 2_656 . . . ?
O17 La3 O23 N10 19.2(6) . . . . ?
O17 La3 O23 N10 -172.3(6) 2_656 . . . ?
O24 La3 O23 N10 -2.8(5) . . . . ?
O24 La3 O23 N10 -81.8(5) 2_656 . . . ?
O21 La3 O23 N10 -113.7(6) 2_656 . . . ?
O21 La3 O23 N10 113.1(6) . . . . ?
O18 La3 O23 N10 82.7(6) . . . . ?
O18 La3 O23 N10 165.6(5) 2_656 . . . ?
O20 La3 O23 N10 -124.1(5) 2_656 . . . ?
O20 La3 O23 N10 65.8(5) . . . . ?
O23 La3 O24 N10 2.5(4) . . . . ?
O23 La3 O24 N10 133.3(4) 2_656 . . . ?
O17 La3 O24 N10 -159.6(4) . . . . ?
O17 La3 O24 N10 12.8(4) 2_656 . . . ?
O24 La3 O24 N10 80.8(4) 2_656 . . . ?
O21 La3 O24 N10 154.2(4) 2_656 . . . ?
O21 La3 O24 N10 -57.4(4) . . . . ?
O18 La3 O24 N10 -128.5(4) . . . . ?
O18 La3 O24 N10 -22.9(5) 2_656 . . . ?
O20 La3 O24 N10 91.8(4) 2_656 . . . ?
O20 La3 O24 N10 -89.7(4) . . . . ?
O4 La1 N1 C9 -75.9(3) . . . . ?
O6 La1 N1 C9 -157.9(3) . . . . ?
O7 La1 N1 C9 55.1(3) . . . . ?
O2 La1 N1 C9 119.9(3) . . . . ?
O1 La1 N1 C9 135.9(3) . . . . ?
O3 La1 N1 C9 -34.7(3) . . . . ?
O5 La1 N1 C9 -131.6(3) . . . . ?
O8 La1 N1 C9 2.7(3) . . . . ?
O9 La1 N1 C9 -9.0(7) . . . . ?
O4 La1 N1 C17 45.6(3) . . . . ?
O6 La1 N1 C17 -36.4(3) . . . . ?
O7 La1 N1 C17 176.6(3) . . . . ?
O2 La1 N1 C17 -118.6(3) . . . . ?
O1 La1 N1 C17 -102.6(3) . . . . ?
O3 La1 N1 C17 86.8(3) . . . . ?
O5 La1 N1 C17 -10.1(3) . . . . ?
O8 La1 N1 C17 124.2(3) . . . . ?
O9 La1 N1 C17 112.6(5) . . . . ?
O4 La1 N1 C1 168.1(3) . . . . ?
O6 La1 N1 C1 86.1(3) . . . . ?
O7 La1 N1 C1 -60.9(3) . . . . ?
O2 La1 N1 C1 3.9(3) . . . . ?
O1 La1 N1 C1 19.9(3) . . . . ?
O3 La1 N1 C1 -150.7(3) . . . . ?
O5 La1 N1 C1 112.4(3) . . . . ?
O8 La1 N1 C1 -113.3(3) . . . . ?
O9 La1 N1 C1 -125.0(5) . . . . ?
La1 O9 N5 O10 -177.5(4) . . . . ?
La1 O9 N5 O8 3.0(4) . . . . ?
La2 O10 N5 O9 -169.1(4) . . . . ?
La2 O10 N5 O8 10.5(4) . . . . ?
La2 O8 N5 O9 169.1(3) . . . . ?
La1 O8 N5 O9 -3.0(4) . . . . ?
La2 O8 N5 O10 -10.5(4) . . . . ?
La1 O8 N5 O10 177.4(3) . . . . ?
La2 O12 N6 O13 177.1(4) . . . . ?
La2 O12 N6 O11 -2.7(4) . . . . ?
La2 O11 N6 O13 -177.1(4) . . . . ?
La2 O11 N6 O12 2.8(4) . . . . ?
La2 O15 N7 O16 -179.6(4) . . . . ?
La2 O15 N7 O14 0.0(4) . . . . ?
La2 O14 N7 O16 179.6(4) . . . . ?
La2 O14 N7 O15 0.0(4) . . . . ?
O11 La2 N7 O16 -27(48) 2 . . . ?
O11 La2 N7 O16 44(48) . . . . ?
O15 La2 N7 O16 132(48) . . . . ?
O15 La2 N7 O16 -146(100) 2 . . . ?
O14 La2 N7 O16 -48(48) . . . . ?
O14 La2 N7 O16 135(48) 2 . . . ?
O12 La2 N7 O16 39(48) . . . . ?
O12 La2 N7 O16 -39(48) 2 . . . ?
O8 La2 N7 O16 107(48) . . . . ?
O8 La2 N7 O16 -92(48) 2 . . . ?
O10 La2 N7 O16 154(48) . . . . ?
O10 La2 N7 O16 -136(48) 2 . . . ?
O11 La2 N7 O15 -158.3(3) 2 . . . ?
O11 La2 N7 O15 -87.3(3) . . . . ?
O15 La2 N7 O15 82.0(3) 2 . . . ?
O14 La2 N7 O15 180.0(4) . . . . ?
O14 La2 N7 O15 3.1(4) 2 . . . ?
O12 La2 N7 O15 -92.8(3) . . . . ?
O12 La2 N7 O15 -171.1(2) 2 . . . ?
O8 La2 N7 O15 -24.5(3) . . . . ?
O8 La2 N7 O15 136.4(3) 2 . . . ?
O10 La2 N7 O15 22.1(3) . . . . ?
O10 La2 N7 O15 92.2(3) 2 . . . ?
O11 La2 N7 O14 21.7(3) 2 . . . ?
O11 La2 N7 O14 92.7(3) . . . . ?
O15 La2 N7 O14 -180.0(4) . . . . ?
O15 La2 N7 O14 -98.0(3) 2 . . . ?
O14 La2 N7 O14 -176.9(3) 2 . . . ?
O12 La2 N7 O14 87.2(3) . . . . ?
O12 La2 N7 O14 8.9(3) 2 . . . ?
O8 La2 N7 O14 155.6(3) . . . . ?
O8 La2 N7 O14 -43.5(3) 2 . . . ?
O10 La2 N7 O14 -157.9(3) . . . . ?
O10 La2 N7 O14 -87.7(3) 2 . . . ?
La3 O17 N8 O19 178.5(5) . . . . ?
La3 O17 N8 O18 -5.1(6) . . . . ?
La3 O18 N8 O17 5.0(6) . . . . ?
La3 O18 N8 O19 -178.6(5) . . . . ?
O23 La3 N8 O17 -70.4(4) . . . . ?
O23 La3 N8 O17 28.8(4) 2_656 . . . ?
O17 La3 N8 O17 177.04(15) 2_656 . . . ?
O24 La3 N8 O17 -35.7(4) . . . . ?
O24 La3 N8 O17 30.4(4) 2_656 . . . ?
O21 La3 N8 O17 101.9(4) 2_656 . . . ?
O21 La3 N8 O17 -131.8(4) . . . . ?
O18 La3 N8 O17 -174.9(6) . . . . ?
O18 La3 N8 O17 166.3(4) 2_656 . . . ?
O20 La3 N8 O17 100.6(4) 2_656 . . . ?
O20 La3 N8 O17 -90.9(4) . . . . ?
O23 La3 N8 O19 -143(21) . . . . ?
O23 La3 N8 O19 -44(21) 2_656 . . . ?
O17 La3 N8 O19 -73(21) . . . . ?
O17 La3 N8 O19 104(21) 2_656 . . . ?
O24 La3 N8 O19 -109(21) . . . . ?
O24 La3 N8 O19 -43(21) 2_656 . . . ?
O21 La3 N8 O19 29(21) 2_656 . . . ?
O21 La3 N8 O19 155(21) . . . . ?
O18 La3 N8 O19 112(21) . . . . ?
O18 La3 N8 O19 93(21) 2_656 . . . ?
O20 La3 N8 O19 28(21) 2_656 . . . ?
O20 La3 N8 O19 -164(21) . . . . ?
O23 La3 N8 O18 104.5(4) . . . . ?
O23 La3 N8 O18 -156.3(4) 2_656 . . . ?
O17 La3 N8 O18 174.9(6) . . . . ?
O17 La3 N8 O18 -8.1(4) 2_656 . . . ?
O24 La3 N8 O18 139.2(3) . . . . ?
O24 La3 N8 O18 -154.7(3) 2_656 . . . ?
O21 La3 N8 O18 -83.2(4) 2_656 . . . ?
O21 La3 N8 O18 43.1(3) . . . . ?
O18 La3 N8 O18 -18.8(4) 2_656 . . . ?
O20 La3 N8 O18 -84.5(3) 2_656 . . . ?
O20 La3 N8 O18 84.0(3) . . . . ?
La3 O20 N9 O21 15.1(7) . . . . ?
La3 O20 N9 O22 -173.3(6) . . . . ?
La3 O21 N9 O20 -15.4(7) . . . . ?
La3 O21 N9 O22 172.7(5) . . . . ?
La3 O23 N10 O25 -175.6(6) . . . . ?
La3 O23 N10 O24 4.7(8) . . . . ?
La3 O24 N10 O23 -4.6(8) . . . . ?
La3 O24 N10 O25 175.7(6) . . . . ?
O23 La3 N10 O23 133.3(5) 2_656 . . . ?
O17 La3 N10 O23 -164.0(5) . . . . ?
O17 La3 N10 O23 7.0(6) 2_656 . . . ?
O24 La3 N10 O23 175.2(8) . . . . ?
O24 La3 N10 O23 87.8(6) 2_656 . . . ?
O21 La3 N10 O23 125.0(6) 2_656 . . . ?
O21 La3 N10 O23 -62.4(6) . . . . ?
O18 La3 N10 O23 -118.3(6) . . . . ?
O18 La3 N10 O23 -17.8(6) 2_656 . . . ?
O20 La3 N10 O23 67.4(6) 2_656 . . . ?
O20 La3 N10 O23 -106.5(6) . . . . ?
O23 La3 N10 O25 129(7) . . . . ?
O23 La3 N10 O25 -98(6) 2_656 . . . ?
O17 La3 N10 O25 -35(6) . . . . ?
O17 La3 N10 O25 136(6) 2_656 . . . ?
O24 La3 N10 O25 -56(6) . . . . ?
O24 La3 N10 O25 -143(6) 2_656 . . . ?
O21 La3 N10 O25 -106(6) 2_656 . . . ?
O21 La3 N10 O25 66(6) . . . . ?
O18 La3 N10 O25 11(6) . . . . ?
O18 La3 N10 O25 111(6) 2_656 . . . ?
O20 La3 N10 O25 -164(6) 2_656 . . . ?
O20 La3 N10 O25 22(6) . . . . ?
O23 La3 N10 O24 -175.2(8) . . . . ?
O23 La3 N10 O24 -41.8(4) 2_656 . . . ?
O17 La3 N10 O24 20.8(4) . . . . ?
O17 La3 N10 O24 -168.2(4) 2_656 . . . ?
O24 La3 N10 O24 -87.4(4) 2_656 . . . ?
O21 La3 N10 O24 -50.2(7) 2_656 . . . ?
O21 La3 N10 O24 122.4(4) . . . . ?
O18 La3 N10 O24 66.6(4) . . . . ?
O18 La3 N10 O24 167.1(3) 2_656 . . . ?
O20 La3 N10 O24 -107.7(4) 2_656 . . . ?
O20 La3 N10 O24 78.3(4) . . . . ?
C9 N1 C1 C2 -162.9(4) . . . . ?
C17 N1 C1 C2 74.9(5) . . . . ?
La1 N1 C1 C2 -50.5(5) . . . . ?
C3 O1 C2 C1 162.9(4) . . . . ?
La1 O1 C2 C1 -41.3(5) . . . . ?
N1 C1 C2 O1 61.5(5) . . . . ?
C2 O1 C3 C4 -176.4(4) . . . . ?
La1 O1 C3 C4 27.6(5) . . . . ?
La1 O2 C4 N2 150.8(4) . . . . ?
La1 O2 C4 C3 -29.5(6) . . . . ?
C7 N2 C4 O2 176.2(5) . . . . ?
C5' N2 C4 O2 -10(3) . . . . ?
C5 N2 C4 O2 0.9(11) . . . . ?
C7 N2 C4 C3 -3.5(8) . . . . ?
C5' N2 C4 C3 170(3) . . . . ?
C5 N2 C4 C3 -178.8(10) . . . . ?
O1 C3 C4 O2 0.5(6) . . . . ?
O1 C3 C4 N2 -179.9(4) . . . . ?
C4 N2 C5 C6 -80(2) . . . . ?
C7 N2 C5 C6 104.3(15) . . . . ?
C5' N2 C5 C6 -20(24) . . . . ?
C4 N2 C5' C6' 123(4) . . . . ?
C7 N2 C5' C6' -64(6) . . . . ?
C5 N2 C5' C6' -2(20) . . . . ?
C4 N2 C7 C8 125.9(7) . . . . ?
C5' N2 C7 C8 -47(3) . . . . ?
C5 N2 C7 C8 -58.6(12) . . . . ?
C17 N1 C9 C10 -63.8(5) . . . . ?
C1 N1 C9 C10 174.5(4) . . . . ?
La1 N1 C9 C10 60.4(4) . . . . ?
C11 O3 C10 C9 176.5(4) . . . . ?
La1 O3 C10 C9 13.4(5) . . . . ?
N1 C9 C10 O3 -51.4(5) . . . . ?
C10 O3 C11 C12 -146.8(4) . . . . ?
La1 O3 C11 C12 17.1(5) . . . . ?
La1 O4 C12 N3 170.7(4) . . . . ?
La1 O4 C12 C11 -9.4(7) . . . . ?
C15 N3 C12 O4 -29.8(10) . . . . ?
C13 N3 C12 O4 -178.4(6) . . . . ?
C15' N3 C12 O4 10.4(11) . . . . ?
C15 N3 C12 C11 150.4(8) . . . . ?
C13 N3 C12 C11 1.7(9) . . . . ?
C15' N3 C12 C11 -169.5(9) . . . . ?
O3 C11 C12 O4 -5.9(7) . . . . ?
O3 C11 C12 N3 174.0(5) . . . . ?
C12 N3 C13 C14 -101.8(8) . . . . ?
C15 N3 C13 C14 107.7(9) . . . . ?
C15' N3 C13 C14 69.3(11) . . . . ?
C12 N3 C15 C16 96.6(15) . . . . ?
C13 N3 C15 C16 -111.2(14) . . . . ?
C15' N3 C15 C16 -1.8(19) . . . . ?
C12 N3 C15' C16' -84.2(18) . . . . ?
C15 N3 C15' C16' 17(2) . . . . ?
C13 N3 C15' C16' 104.2(16) . . . . ?
C9 N1 C17 C18 103.2(5) . . . . ?
C1 N1 C17 C18 -135.4(4) . . . . ?
La1 N1 C17 C18 -14.7(5) . . . . ?
C19 O5 C18 C17 158.4(4) . . . . ?
La1 O5 C18 C17 -59.4(5) . . . . ?
N1 C17 C18 O5 45.0(5) . . . . ?
C18 O5 C19 C20 173.0(4) . . . . ?
La1 O5 C19 C20 30.6(5) . . . . ?
La1 O6 C20 N4 155.7(4) . . . . ?
La1 O6 C20 C19 -22.3(6) . . . . ?
C21 N4 C20 O6 2.1(9) . . . . ?
C23' N4 C20 O6 147.0(9) . . . . ?
C23 N4 C20 O6 -159.0(6) . . . . ?
C21 N4 C20 C19 -179.8(6) . . . . ?
C23' N4 C20 C19 -35.0(10) . . . . ?
C23 N4 C20 C19 19.1(9) . . . . ?
O5 C19 C20 O6 -7.2(7) . . . . ?
O5 C19 C20 N4 174.7(5) . . . . ?
C20 N4 C21 C22 -80.3(8) . . . . ?
C23' N4 C21 C22 133.8(8) . . . . ?
C23 N4 C21 C22 81.7(8) . . . . ?
C20 N4 C23 C24 -114.0(9) . . . . ?
C21 N4 C23 C24 84.8(10) . . . . ?
C23' N4 C23 C24 -14.2(11) . . . . ?
C20 N4 C23' C24' 129.2(13) . . . . ?
C21 N4 C23' C24' -85.0(15) . . . . ?
C23 N4 C23' C24' 20.3(12) . . . . ?
